data_7051279
loop_
_publ_author_name
'Itoh, Kuniaki'
'Kishimoto, Shigehisa'

_publ_contact_author
;
    ENTER NAME
 ENTER ADDRESS
;
_publ_section_title
;
 The reaction of \b-nitrostyrenes with 2-methoxyfuran: a novel
 formation of isoxazoline N-oxide together with Michael adducts
;
_journal_issue 6
_journal_name_full 'New Journal of Chemistry'
_journal_page_first 347
_journal_paper_doi 10.1039/b001049i
_journal_volume 24
_journal_year 2000
_chemical_compound_source preparation
_chemical_formula_moiety 'C19 H17 N O5 '
_chemical_formula_sum 'C19 H17 N O5'
_chemical_formula_weight 339.35
_chemical_melting_point 169.5(5)
_chemical_name_common 4f
_space_group_IT_number 14
_symmetry_cell_setting monoclinic
_symmetry_Int_Tables_number 14
_symmetry_space_group_name_Hall '-P 2ybc'
_symmetry_space_group_name_H-M 'P 1 21/c 1'
_audit_creation_date 'Wed Nov 24 11:36:41 1999'
_audit_creation_method 'from TEXRAY.INF file'
_cell_angle_alpha 90
_cell_angle_beta 95.321(5)
_cell_angle_gamma 90
_cell_formula_units_Z 4
_cell_length_a 15.197(1)
_cell_length_b 5.808(2)
_cell_length_c 19.5635(9)
_cell_measurement_reflns_used 25
_cell_measurement_temperature 296.2
_cell_measurement_theta_max 15.0
_cell_measurement_theta_min 13.8
_cell_volume 1719.3(6)
_computing_cell_refinement 'MSC/AFC Diffractometer Control'
_computing_data_collection 'MSC/AFC Diffractometer Control'
_computing_data_reduction teXsan
_computing_publication_material teXsan
_computing_structure_refinement teXsan
_diffrn_ambient_temperature 296.2
_diffrn_measurement_device 'Rigaku AFC5R'
_diffrn_measurement_method \w-2\q
_diffrn_orient_matrix_UB_11 -0.02094
_diffrn_orient_matrix_UB_12 -0.06669
_diffrn_orient_matrix_UB_13 0.04275
_diffrn_orient_matrix_UB_21 0.06258
_diffrn_orient_matrix_UB_22 -0.01338
_diffrn_orient_matrix_UB_23 0.02044
_diffrn_orient_matrix_UB_31 -0.00353
_diffrn_orient_matrix_UB_32 0.15818
_diffrn_orient_matrix_UB_33 0.01975
_diffrn_radiation_detector 'scintillation counter'
_diffrn_radiation_monochromator graphite
_diffrn_radiation_source 'Rigaku rotating anode'
_diffrn_radiation_type 'Mo K\a'
_diffrn_radiation_wavelength 0.7107
_diffrn_reflns_av_R_equivalents 1.69
_diffrn_reflns_av_sigmaI/netI 0.076
_diffrn_reflns_limit_h_max 19
_diffrn_reflns_limit_h_min 0
_diffrn_reflns_limit_k_max 7
_diffrn_reflns_limit_k_min 0
_diffrn_reflns_limit_l_max 25
_diffrn_reflns_limit_l_min -25
_diffrn_reflns_number 4509
_diffrn_reflns_reduction_process 'Lp corrections applied'
_diffrn_reflns_theta_max 27.50
_diffrn_reflns_theta_min 2.09
_diffrn_standards_decay_% 0.84
_diffrn_standards_interval_count 150
_diffrn_standards_number 3
_exptl_absorpt_coefficient_mu 0.096
_exptl_absorpt_correction_T_max 1.000
_exptl_absorpt_correction_T_min 0.978
_exptl_absorpt_correction_type '\y scans(North,Phillips & Mathews,1968)'
_exptl_crystal_colour colorless
_exptl_crystal_density_diffrn 1.311
_exptl_crystal_density_meas ?
_exptl_crystal_description prismatic
_exptl_crystal_F_000 712.00
_exptl_crystal_size_max 0.400
_exptl_crystal_size_mid 0.350
_exptl_crystal_size_min 0.200
_refine_diff_density_max 0.20
_refine_diff_density_min -0.17
_refine_ls_extinction_coef 0.048(2)
_refine_ls_extinction_method 'Zachariasen(1967) type 2 Gaussian isotropic'
_refine_ls_goodness_of_fit_obs 1.479
_refine_ls_matrix_type full
_refine_ls_number_constraints 0
_refine_ls_number_parameters 292
_refine_ls_number_reflns 2823
_refine_ls_number_restraints 0
_refine_ls_R_factor_obs 0.0553
_refine_ls_shift/esd_max 0.0010
_refine_ls_shift/esd_mean 0.0000
_refine_ls_structure_factor_coef F
_refine_ls_weighting_details 'w = 1/[\s^2^(Fo) + 0.00017|Fo|^2^]'
_refine_ls_weighting_scheme calc
_refine_ls_wR_factor_obs 0.0453
_reflns_number_observed 2823
_reflns_number_total 4350
_reflns_observed_criterion >1.0sigma(I)
_cod_data_source_file b001049i.txt
_cod_data_source_block kishimoto2_1997_10_7_itoh
_cod_depositor_comments
;
The following automatic conversions were performed:

'_chemical_melting_point' value '169-170' was changed to '169.5(5)' -
the average value was taken and precision was estimated.

Automatic conversion script
Id: cif_fix_values 1569 2011-02-09 13:29:24Z adriana 

The following automatic conversions were performed:

'_refine_ls_weighting_scheme' value 'w = 1/[\s^2^(Fo) +
0.00017|Fo|^2^]' was changed to 'calc'. New tag
'_refine_ls_weighting_details' was created. The value of the new tag
was set to 'w = 1/[\s^2^(Fo) + 0.00017|Fo|^2^]'.

Automatic conversion script
Id: cif_fix_values 3143 2015-03-26 13:38:13Z robertas 
;
_cod_original_cell_volume 1719.2(6)
_cod_original_sg_symbol_H-M 'P 21/c     '
_cod_original_formula_sum 'C19 H17 N O5 '
_cod_database_code 7051279

loop_
_symmetry_equiv_pos_as_xyz
'   +x,   +y,   +z'
'   -x,1/2+y,1/2-z'
'   -x,   -y,   -z'
'   +x,1/2-y,1/2+z'

loop_
_atom_site_aniso_label
_atom_site_aniso_U_11
_atom_site_aniso_U_22
_atom_site_aniso_U_33
_atom_site_aniso_U_12
_atom_site_aniso_U_13
_atom_site_aniso_U_23
O(1) 0.0488(8) 0.063(1) 0.0619(9) 0.0035(8) -0.0010(7) -0.0280(8)
O(2) 0.074(1) 0.071(1) 0.0353(7) 0.0139(8) 0.0010(7) -0.0205(7)
O(3) 0.097(1) 0.058(1) 0.079(1) 0.0213(10) 0.0396(10) 0.0218(9)
O(4) 0.0636(10) 0.074(1) 0.0676(10) 0.0076(9) 0.0211(8) 0.0191(9)
O(5) 0.088(1) 0.0455(9) 0.0541(9) 0.0055(8) 0.0129(8) -0.0112(7)
N(1) 0.049(1) 0.057(1) 0.0360(8) 0.0111(9) -0.0049(7) -0.0100(8)
C(1) 0.045(1) 0.049(1) 0.045(1) 0.014(1) -0.0047(9) -0.008(1)
C(2) 0.052(1) 0.038(1) 0.0346(10) 0.0139(10) 0.0000(9) -0.0050(8)
C(3) 0.054(1) 0.043(1) 0.0286(9) 0.0111(10) -0.0036(9) -0.0056(9)
C(4) 0.057(1) 0.040(1) 0.065(1) 0.008(1) -0.009(1) -0.001(1)
C(5) 0.053(1) 0.047(1) 0.062(1) -0.004(1) -0.002(1) 0.012(1)
C(6) 0.049(1) 0.055(1) 0.056(1) 0.001(1) 0.008(1) 0.008(1)
C(7) 0.085(2) 0.103(2) 0.085(2) 0.029(2) 0.035(2) 0.016(2)
C(8) 0.044(1) 0.041(1) 0.0321(9) 0.0015(9) 0.0044(8) -0.0043(8)
C(9) 0.072(2) 0.047(1) 0.038(1) 0.013(1) 0.004(1) -0.0031(10)
C(10) 0.095(2) 0.061(2) 0.032(1) 0.008(1) 0.002(1) -0.009(1)
C(11) 0.061(1) 0.068(2) 0.033(1) -0.003(1) -0.0016(10) 0.007(1)
C(12) 0.049(1) 0.057(1) 0.046(1) 0.009(1) 0.0017(10) 0.007(1)
C(13) 0.054(1) 0.049(1) 0.038(1) 0.010(1) 0.0032(10) -0.0074(10)
C(14) 0.063(1) 0.042(1) 0.0295(9) 0.009(1) -0.0034(9) -0.0002(9)
C(15) 0.054(1) 0.043(1) 0.0356(10) 0.001(1) -0.0035(9) -0.0059(9)
C(16) 0.065(2) 0.046(1) 0.054(1) -0.001(1) 0.003(1) -0.005(1)
C(17) 0.070(2) 0.061(2) 0.069(2) -0.014(1) 0.016(1) -0.004(1)
C(18) 0.055(2) 0.075(2) 0.076(2) -0.010(1) 0.014(1) -0.022(1)
C(19) 0.053(1) 0.063(2) 0.071(2) 0.008(1) -0.004(1) -0.016(1)
C(20) 0.061(1) 0.053(1) 0.045(1) 0.005(1) -0.003(1) -0.002(1)

loop_
_atom_site_label
_atom_site_fract_x
_atom_site_fract_y
_atom_site_fract_z
_atom_site_U_iso_or_equiv
_atom_site_thermal_displace_type
_atom_site_calc_flag
_atom_site_calc_attached_atom
_atom_site_occupancy
_atom_site_refinement_flags
O1 0.35669(9) 0.4483(3) 1.02226(7) 0.0584(5) Uani d . 1.00 .
O2 0.25636(10) 0.3920(3) 1.09712(6) 0.0605(5) Uani d . 1.00 .
O3 0.5205(1) 0.0474(3) 0.90211(8) 0.0759(6) Uani d . 1.00 .
O4 0.57802(10) 0.2198(3) 0.81437(8) 0.0675(5) Uani d . 1.00 .
O5 0.2042(1) -0.2166(2) 0.98602(7) 0.0623(5) Uani d . 1.00 .
N1 0.2849(1) 0.3187(3) 1.04445(8) 0.0479(5) Uani d . 1.00 .
C1 0.3952(1) 0.3092(4) 0.97088(10) 0.0468(6) Uani d . 1.00 .
C2 0.3234(1) 0.1302(4) 0.94714(9) 0.0418(5) Uani d . 1.00 .
C3 0.2644(1) 0.1426(3) 1.00399(9) 0.0424(5) Uani d . 1.00 .
C4 0.4232(2) 0.4698(4) 0.9180(1) 0.0548(7) Uani d . 1.00 .
C5 0.4803(1) 0.4318(4) 0.8724(1) 0.0546(7) Uani d . 1.00 .
C6 0.5270(1) 0.2133(4) 0.8663(1) 0.0532(7) Uani d . 1.00 .
C7 0.6307(2) 0.0187(5) 0.8051(1) 0.0891(10) Uani d . 1.00 .
C8 0.2737(1) 0.1707(3) 0.87694(8) 0.0390(5) Uani d . 1.00 .
C9 0.2842(2) 0.0210(4) 0.82352(10) 0.0522(6) Uani d . 1.00 .
C10 0.2393(2) 0.0564(4) 0.7595(1) 0.0627(7) Uani d . 1.00 .
C11 0.1837(1) 0.2411(4) 0.7484(1) 0.0546(7) Uani d . 1.00 .
C12 0.1731(1) 0.3909(4) 0.8010(1) 0.0506(6) Uani d . 1.00 .
C13 0.2177(1) 0.3565(4) 0.86532(10) 0.0469(6) Uani d . 1.00 .
C14 0.1980(1) -0.0328(4) 1.01557(9) 0.0453(6) Uani d . 1.00 .
C15 0.1251(1) 0.0093(3) 1.05986(9) 0.0444(6) Uani d . 1.00 .
C16 0.1019(2) -0.1647(4) 1.1029(1) 0.0551(7) Uani d . 1.00 .
C17 0.0300(2) -0.1381(5) 1.1402(1) 0.0661(8) Uani d . 1.00 .
C18 -0.0205(2) 0.0596(5) 1.1330(1) 0.0679(9) Uani d . 1.00 .
C19 0.0024(2) 0.2328(5) 1.0901(1) 0.0630(8) Uani d . 1.00 .
C20 0.0760(2) 0.2096(4) 1.0540(1) 0.0534(7) Uani d . 1.00 .
H1 0.444(1) 0.229(3) 0.9932(9) 0.046(5) Uiso calc . 1.00 .
H2 0.351(1) -0.013(3) 0.9469(8) 0.034(5) Uiso calc . 1.00 .
H3 0.399(1) 0.612(4) 0.918(1) 0.064(7) Uiso calc . 1.00 .
H4 0.495(1) 0.546(4) 0.840(1) 0.066(7) Uiso calc . 1.00 .
H5 0.6702 -0.0069 0.8455 0.1080 Uiso calc . 1.00 .
H6 0.5937 -0.1126 0.7974 0.1080 Uiso calc . 1.00 .
H7 0.6645 0.0393 0.7671 0.1080 Uiso calc . 1.00 .
H8 0.322(1) -0.109(3) 0.8309(9) 0.050(6) Uiso calc . 1.00 .
H9 0.247(1) -0.046(4) 0.723(1) 0.080(7) Uiso calc . 1.00 .
H10 0.155(1) 0.264(4) 0.704(1) 0.063(6) Uiso calc . 1.00 .
H11 0.136(1) 0.521(3) 0.7926(9) 0.053(6) Uiso calc . 1.00 .
H12 0.209(1) 0.458(3) 0.8999(9) 0.047(6) Uiso calc . 1.00 .
H13 0.137(1) -0.300(3) 1.1055(10) 0.056(6) Uiso calc . 1.00 .
H14 0.014(2) -0.258(5) 1.172(1) 0.102(9) Uiso calc . 1.00 .
H15 -0.071(1) 0.080(4) 1.160(1) 0.077(7) Uiso calc . 1.00 .
H16 -0.033(1) 0.371(4) 1.084(1) 0.074(7) Uiso calc . 1.00 .
H17 0.093(1) 0.326(3) 1.0258(10) 0.052(6) Uiso calc . 1.00 .

loop_
_atom_type_symbol
_atom_type_oxidation_number
_atom_type_number_in_cell
_atom_type_scat_dispersion_real
_atom_type_scat_dispersion_imag
_atom_type_scat_source
C 0 76 0.003 0.002
;International Tables for Crystallography
(1992, Vol. C, Tables 4.2.6.8 and 6.1.1.1)
;
H 0 68 0.000 0.000
;International Tables for Crystallography
(1992, Vol. C, Table 6.1.1.2)
;
O 0 20 0.011 0.006
;International Tables for Crystallography
(1992, Vol. C, Tables 4.2.6.8 and 6.1.1.1)
;
N 0 4 0.006 0.003
;International Tables for Crystallography
(1992, Vol. C, Tables 4.2.6.8 and 6.1.1.1)
;

loop_
_geom_angle_atom_site_label_1
_geom_angle_atom_site_label_2
_geom_angle_atom_site_label_3
_geom_angle
_geom_angle_site_symmetry_1
_geom_angle_site_symmetry_2
_geom_angle_site_symmetry_3
_geom_angle_publ_flag
N(1) O(1) C(1) 106.6(1) 1_555 1_555 1_555 yes
C(6) O(4) C(7) 116.3(2) 1_555 1_555 1_555 yes
O(1) N(1) O(2) 114.3(2) 1_555 1_555 1_555 yes
O(1) N(1) C(3) 111.9(2) 1_555 1_555 1_555 yes
O(2) N(1) C(3) 133.8(2) 1_555 1_555 1_555 yes
O(1) C(1) C(2) 105.2(2) 1_555 1_555 1_555 yes
O(1) C(1) C(4) 107.0(2) 1_555 1_555 1_555 yes
O(1) C(1) H(1) 107(1) 1_555 1_555 1_555 no
C(2) C(1) C(4) 116.9(2) 1_555 1_555 1_555 yes
C(2) C(1) H(1) 108(1) 1_555 1_555 1_555 no
C(4) C(1) H(1) 111(1) 1_555 1_555 1_555 no
C(1) C(2) C(3) 101.5(2) 1_555 1_555 1_555 yes
C(1) C(2) C(8) 116.4(2) 1_555 1_555 1_555 yes
C(1) C(2) H(2) 107(1) 1_555 1_555 1_555 no
C(3) C(2) C(8) 112.5(2) 1_555 1_555 1_555 yes
C(3) C(2) H(2) 110(1) 1_555 1_555 1_555 no
C(8) C(2) H(2) 108.5(10) 1_555 1_555 1_555 no
N(1) C(3) C(2) 111.2(2) 1_555 1_555 1_555 yes
N(1) C(3) C(14) 125.1(2) 1_555 1_555 1_555 yes
C(2) C(3) C(14) 123.4(2) 1_555 1_555 1_555 yes
C(1) C(4) C(5) 128.0(2) 1_555 1_555 1_555 yes
C(1) C(4) H(3) 114(1) 1_555 1_555 1_555 no
C(5) C(4) H(3) 117(1) 1_555 1_555 1_555 no
C(4) C(5) C(6) 123.7(2) 1_555 1_555 1_555 yes
C(4) C(5) H(4) 122(1) 1_555 1_555 1_555 no
C(6) C(5) H(4) 113(1) 1_555 1_555 1_555 no
O(3) C(6) O(4) 123.5(2) 1_555 1_555 1_555 yes
O(3) C(6) C(5) 125.6(2) 1_555 1_555 1_555 yes
O(4) C(6) C(5) 111.0(2) 1_555 1_555 1_555 yes
O(4) C(7) H(5) 109.6(2) 1_555 1_555 1_555 no
O(4) C(7) H(6) 110.1(2) 1_555 1_555 1_555 no
O(4) C(7) H(7) 110.2(2) 1_555 1_555 1_555 no
H(5) C(7) H(6) 108.7(3) 1_555 1_555 1_555 no
H(5) C(7) H(7) 108.7(3) 1_555 1_555 1_555 no
H(6) C(7) H(7) 109.4(3) 1_555 1_555 1_555 no
C(2) C(8) C(9) 120.2(2) 1_555 1_555 1_555 yes
C(2) C(8) C(13) 121.1(2) 1_555 1_555 1_555 yes
C(9) C(8) C(13) 118.7(2) 1_555 1_555 1_555 yes
C(8) C(9) C(10) 120.6(2) 1_555 1_555 1_555 yes
C(8) C(9) H(8) 119(1) 1_555 1_555 1_555 no
C(10) C(9) H(8) 119(1) 1_555 1_555 1_555 no
C(9) C(10) C(11) 120.3(2) 1_555 1_555 1_555 yes
C(9) C(10) H(9) 120(1) 1_555 1_555 1_555 no
C(11) C(10) H(9) 119(1) 1_555 1_555 1_555 no
C(10) C(11) C(12) 119.5(2) 1_555 1_555 1_555 yes
C(10) C(11) H(10) 118(1) 1_555 1_555 1_555 no
C(12) C(11) H(10) 121(1) 1_555 1_555 1_555 no
C(11) C(12) C(13) 120.6(2) 1_555 1_555 1_555 yes
C(11) C(12) H(11) 119(1) 1_555 1_555 1_555 no
C(13) C(12) H(11) 120(1) 1_555 1_555 1_555 no
C(8) C(13) C(12) 120.3(2) 1_555 1_555 1_555 yes
C(8) C(13) H(12) 120(1) 1_555 1_555 1_555 no
C(12) C(13) H(12) 119(1) 1_555 1_555 1_555 no
O(5) C(14) C(3) 116.7(2) 1_555 1_555 1_555 yes
O(5) C(14) C(15) 120.8(2) 1_555 1_555 1_555 yes
C(3) C(14) C(15) 122.4(2) 1_555 1_555 1_555 yes
C(14) C(15) C(16) 118.7(2) 1_555 1_555 1_555 yes
C(14) C(15) C(20) 121.1(2) 1_555 1_555 1_555 yes
C(16) C(15) C(20) 120.0(2) 1_555 1_555 1_555 yes
C(15) C(16) C(17) 120.0(2) 1_555 1_555 1_555 yes
C(15) C(16) H(13) 117(1) 1_555 1_555 1_555 no
C(17) C(16) H(13) 122(1) 1_555 1_555 1_555 no
C(16) C(17) C(18) 119.9(3) 1_555 1_555 1_555 yes
C(16) C(17) H(14) 120(1) 1_555 1_555 1_555 no
C(18) C(17) H(14) 119(1) 1_555 1_555 1_555 no
C(17) C(18) C(19) 120.1(3) 1_555 1_555 1_555 yes
C(17) C(18) H(15) 120(1) 1_555 1_555 1_555 no
C(19) C(18) H(15) 119(1) 1_555 1_555 1_555 no
C(18) C(19) C(20) 120.1(3) 1_555 1_555 1_555 yes
C(18) C(19) H(16) 120(1) 1_555 1_555 1_555 no
C(20) C(19) H(16) 119(1) 1_555 1_555 1_555 no
C(15) C(20) C(19) 119.8(2) 1_555 1_555 1_555 yes
C(15) C(20) H(17) 119(1) 1_555 1_555 1_555 no
C(19) C(20) H(17) 120(1) 1_555 1_555 1_555 no

loop_
_geom_bond_atom_site_label_1
_geom_bond_atom_site_label_2
_geom_bond_distance
_geom_bond_site_symmetry_1
_geom_bond_site_symmetry_2
_geom_bond_publ_flag
O(1) N(1) 1.426(2) 1_555 1_555 yes
O(1) C(1) 1.454(2) 1_555 1_555 yes
O(2) N(1) 1.230(2) 1_555 1_555 yes
O(3) C(6) 1.200(2) 1_555 1_555 yes
O(4) C(6) 1.336(2) 1_555 1_555 yes
O(4) C(7) 1.436(3) 1_555 1_555 yes
O(5) C(14) 1.222(2) 1_555 1_555 yes
N(1) C(3) 1.313(2) 1_555 1_555 yes
C(1) C(2) 1.547(3) 1_555 1_555 yes
C(1) C(4) 1.484(3) 1_555 1_555 yes
C(2) C(3) 1.493(3) 1_555 1_555 yes
C(2) C(8) 1.523(2) 1_555 1_555 yes
C(3) C(14) 1.466(3) 1_555 1_555 yes
C(4) C(5) 1.318(3) 1_555 1_555 yes
C(5) C(6) 1.464(3) 1_555 1_555 yes
C(8) C(9) 1.380(3) 1_555 1_555 yes
C(8) C(13) 1.380(3) 1_555 1_555 yes
C(9) C(10) 1.384(3) 1_555 1_555 yes
C(10) C(11) 1.370(3) 1_555 1_555 yes
C(11) C(12) 1.368(3) 1_555 1_555 yes
C(12) C(13) 1.386(3) 1_555 1_555 yes
C(14) C(15) 1.489(3) 1_555 1_555 yes
C(15) C(16) 1.382(3) 1_555 1_555 yes
C(15) C(20) 1.382(3) 1_555 1_555 yes
C(16) C(17) 1.378(3) 1_555 1_555 yes
C(17) C(18) 1.381(4) 1_555 1_555 yes
C(18) C(19) 1.375(4) 1_555 1_555 yes
C(19) C(20) 1.382(3) 1_555 1_555 yes

loop_
_geom_contact_atom_site_label_1
_geom_contact_atom_site_label_2
_geom_contact_distance
_geom_contact_site_symmetry_1
_geom_contact_site_symmetry_2
_geom_contact_publ_flag
O(1) O(5) 3.059(2) 1_555 1_565 ?
O(1) C(5) 3.150(2) 1_555 3_667 ?
O(1) C(6) 3.320(3) 1_555 3_667 ?
O(1) C(4) 3.472(3) 1_555 3_667 ?
O(2) O(5) 3.194(2) 1_555 1_565 ?
O(2) C(10) 3.226(2) 1_555 4_555 ?
O(2) C(11) 3.344(3) 1_555 4_555 ?
O(2) C(7) 3.419(3) 1_555 3_657 ?
O(2) C(16) 3.493(3) 1_555 1_565 ?
O(3) C(1) 3.393(3) 1_555 3_657 ?
O(5) N(1) 3.136(2) 1_555 1_545 ?
O(5) C(19) 3.349(3) 1_555 3_557 ?
O(5) C(13) 3.443(3) 1_555 1_545 ?
O(5) C(18) 3.583(3) 1_555 3_557 ?
C(1) C(4) 3.588(3) 1_555 3_667 ?
C(7) C(11) 3.493(3) 1_555 2_646 ?
